data_7044381
loop_
_publ_author_name
'Izod, Keith'
'Evans, Peter'
'Waddell, Paul G.'

_publ_section_title
;
 Desolvation and aggregation of sterically demanding alkali metal
 diarylphosphides
;
_journal_name_full 'Dalton Trans.'
_journal_paper_doi 10.1039/C7DT02238G
_journal_year 2017
_chemical_formula_moiety 'C33 H52 Li O3 P'
_chemical_formula_sum 'C33 H52 Li O3 P'
_chemical_formula_weight 534.65
_space_group_crystal_system triclinic
_space_group_IT_number 2
_space_group_name_Hall '-P 1'
_space_group_name_H-M_alt 'P -1'
_symmetry_space_group_name_Hall '-P 1'
_symmetry_space_group_name_H-M 'P -1'
_atom_sites_solution_hydrogens geom
_atom_sites_solution_primary direct
_audit_creation_date 2016-04-27
_audit_creation_method
;
Olex2 1.2
(compiled 2015.01.26 svn.r3151 for OlexSys, GUI svn.r4998)
;
_audit_update_record
;
2017-06-20 deposited with the CCDC.
2017-07-20 downloaded from the CCDC.
;
_cell_angle_alpha 82.213(4)
_cell_angle_beta 89.691(4)
_cell_angle_gamma 65.484(5)
_cell_formula_units_Z 2
_cell_length_a 9.5265(4)
_cell_length_b 9.5469(5)
_cell_length_c 19.4340(10)
_cell_measurement_reflns_used 4999
_cell_measurement_temperature 150.0(2)
_cell_measurement_theta_max 66.4700
_cell_measurement_theta_min 4.5710
_cell_volume 1590.78(15)
_computing_cell_refinement 'CrysAlisPro 1.171.38.42b (Rigaku OD, 2015)'
_computing_data_collection 'CrysAlisPro 1.171.38.42b (Rigaku OD, 2015)'
_computing_data_reduction 'CrysAlisPro 1.171.38.42b (Rigaku OD, 2015)'
_computing_molecular_graphics 'Olex2 (Dolomanov et al., 2009)'
_computing_publication_material 'Olex2 (Dolomanov et al., 2009)'
_computing_structure_refinement 'XL (Sheldrick, 2008)'
_computing_structure_solution 'XT (Sheldrick, 2015)'
_diffrn_ambient_environment air
_diffrn_ambient_temperature 150.0(2)
_diffrn_detector 'CCD plate'
_diffrn_detector_area_resol_mean 10.3968
_diffrn_detector_type Atlas
_diffrn_measured_fraction_theta_full 0.998
_diffrn_measured_fraction_theta_max 0.990
_diffrn_measurement_details
;
List of Runs (angles in degrees, time in seconds):

  # Type    Start    End  Width  t~exp~   \w     \q     \k     \f   Frames
#--------------------------------------------------------------------------
  1  \w    -99.00 -18.00   1.00    4.00    --  -41.59 125.00-150.00   81
  2  \w    -40.00  88.00   1.00    4.00    --   41.59 -19.00   0.00  128
  3  \w     15.00 117.00   1.00    4.00    --   41.59  38.00-180.00  102
  4  \w     -3.00  96.00   1.00    4.00    --   41.59-125.00 -60.00   99
  5  \w      9.00 133.00   1.00   16.00    --   93.50 -93.00-168.95  124
  6  \w      9.00 133.00   1.00   16.00    --   93.50 -93.00  23.20  124
  7  \w      9.00 133.00   1.00   16.00    --   93.50 -93.00  72.15  124
  8  \w      9.00 133.00   1.00   16.00    --   93.50 -92.00-141.57  124
  9  \w      9.00 133.00   1.00   16.00    --   93.50 -93.00 -52.40  124
 10  \w     63.00 168.00   1.00   16.00    --   93.50  61.00  60.00  105
 11  \w     66.00 168.00   1.00   16.00    --   93.50  45.00 -30.00  102
 12  \w      9.00  83.00   1.00   16.00    --   93.50 -94.00 -30.00   74
 13  \w     32.00 174.00   1.00   16.00    --   93.50  15.00  90.00  142
 14  \w     64.00 140.00   1.00   16.00    --   93.50  61.00 120.00   76
 15  \w     18.00 100.00   1.00   16.00    --   93.50 -90.00 134.38   82
 16  \w    120.00 167.00   1.00   16.00    --   93.50 125.00   0.00   47
 17  \w     67.00 168.00   1.00   16.00    --   93.50  61.00   0.00  101
 18  \w     68.00 135.00   1.00   16.00    --   93.50  77.00 -90.00   67
 19  \w    118.00 169.00   1.00   16.00    --   93.50  69.00  35.35   51
 20  \w     46.00 123.00   1.00   16.00    --   93.50 -30.00 -30.00   77
 21  \w      9.00  41.00   1.00   16.00    --   93.50 -94.00   0.00   32
 22  \w     48.00  73.00   1.00   16.00    --   93.50 -94.00   0.00   25
 23  \w    110.00 147.00   1.00   16.00    --   93.50 125.00 -90.00   37
 24  \w     10.00  68.00   1.00   16.00    --   93.50 -94.00-150.00   58
 25  \w    116.00 158.00   1.00   16.00    --   93.50 125.00 150.00   42
;
_diffrn_measurement_device 'four-circle diffractometer'
_diffrn_measurement_device_type 'Xcalibur, Atlas, Gemini ultra'
_diffrn_measurement_method '\w scans'
_diffrn_orient_matrix_type 'CrysAlisPro convention (1999,Acta A55,543-557)'
_diffrn_orient_matrix_UB_11 0.0840968000
_diffrn_orient_matrix_UB_12 -0.1741949000
_diffrn_orient_matrix_UB_13 -0.0064851000
_diffrn_orient_matrix_UB_21 -0.0387267000
_diffrn_orient_matrix_UB_22 -0.0423897000
_diffrn_orient_matrix_UB_23 0.0748300000
_diffrn_orient_matrix_UB_31 -0.1520518000
_diffrn_orient_matrix_UB_32 0.0022150000
_diffrn_orient_matrix_UB_33 -0.0279355000
_diffrn_radiation_monochromator mirror
_diffrn_radiation_probe x-ray
_diffrn_radiation_type CuK\a
_diffrn_radiation_wavelength 1.54184
_diffrn_reflns_av_R_equivalents 0.0596
_diffrn_reflns_av_unetI/netI 0.0516
_diffrn_reflns_Laue_measured_fraction_full 0.998
_diffrn_reflns_Laue_measured_fraction_max 0.990
_diffrn_reflns_limit_h_max 10
_diffrn_reflns_limit_h_min -11
_diffrn_reflns_limit_k_max 11
_diffrn_reflns_limit_k_min -11
_diffrn_reflns_limit_l_max 23
_diffrn_reflns_limit_l_min -23
_diffrn_reflns_number 22353
_diffrn_reflns_point_group_measured_fraction_full 0.998
_diffrn_reflns_point_group_measured_fraction_max 0.990
_diffrn_reflns_theta_full 66.500
_diffrn_reflns_theta_max 67.058
_diffrn_reflns_theta_min 4.600
_diffrn_source 'fine-focus sealed X-ray tube'
_diffrn_source_type 'Enhance Ultra (Cu) X-ray Source'
_exptl_absorpt_coefficient_mu 0.980
_exptl_absorpt_correction_T_max 1.00000
_exptl_absorpt_correction_T_min 0.69649
_exptl_absorpt_correction_type multi-scan
_exptl_absorpt_process_details
;
CrysAlisPro 1.171.38.42b (Rigaku Oxford Diffraction, 2015)
Empirical absorption correction using spherical harmonics,
 implemented in SCALE3 ABSPACK scaling algorithm.
;
_exptl_crystal_colour yellow
_exptl_crystal_colour_primary yellow
_exptl_crystal_density_diffrn 1.116
_exptl_crystal_description plate
_exptl_crystal_F_000 584
_exptl_crystal_size_max 0.3
_exptl_crystal_size_mid 0.15
_exptl_crystal_size_min 0.05
_refine_diff_density_max 0.433
_refine_diff_density_min -0.242
_refine_diff_density_rms 0.047
_refine_ls_extinction_method none
_refine_ls_goodness_of_fit_ref 1.021
_refine_ls_hydrogen_treatment constr
_refine_ls_matrix_type full
_refine_ls_number_parameters 350
_refine_ls_number_reflns 5634
_refine_ls_number_restraints 0
_refine_ls_restrained_S_all 1.021
_refine_ls_R_factor_all 0.0669
_refine_ls_R_factor_gt 0.0483
_refine_ls_shift/su_max 0.001
_refine_ls_shift/su_mean 0.000
_refine_ls_structure_factor_coef Fsqd
_refine_ls_weighting_details 'w=1/[\s^2^(Fo^2^)+(0.0592P)^2^+0.4357P] where P=(Fo^2^+2Fc^2^)/3'
_refine_ls_weighting_scheme calc
_refine_ls_wR_factor_gt 0.1166
_refine_ls_wR_factor_ref 0.1306
_reflns_Friedel_coverage 0.000
_reflns_number_gt 4366
_reflns_number_total 5634
_reflns_threshold_expression 'I > 2\s(I)'
_cod_data_source_file c7dt02238g2.cif
_cod_data_source_block 7a
_cod_original_cell_volume 1590.76(15)
_cod_database_code 7044381
_shelxl_version_number 2014/6
_chemical_oxdiff_formula 'C21 H28 Li1 P1'
_shelx_space_group_comment
;
The symmetry employed for this shelxl refinement is uniquely defined
by the following loop, which should always be used as a source of
symmetry information in preference to the above space-group names.
They are only intended as comments.
;
_reflns_odcompleteness_completeness 99.70
_reflns_odcompleteness_iscentric 1
_reflns_odcompleteness_theta 66.49
_olex2_refinement_description
;
1. Fixed Uiso
 At 1.2 times of:
  All C(H) groups, All C(H,H) groups
 At 1.5 times of:
  All C(H,H,H) groups
2.a Ternary CH refined with riding coordinates:
 C7(H7), C10(H10)
2.b Secondary CH2 refined with riding coordinates:
 C22(H22A,H22B), C23(H23A,H23B), C24(H24A,H24B), C25(H25A,H25B), C26(H26A,
 H26B), C27(H27A,H27B), C28(H28A,H28B), C29(H29A,H29B), C30(H30A,H30B),
 C31(H31A,H31B), C32(H32A,H32B), C33(H33A,H33B)
2.c Aromatic/amide H refined with riding coordinates:
 C3(H3), C4(H4), C5(H5), C15(H15), C17(H17)
2.d Idealised Me refined as rotating group:
 C8(H8A,H8B,H8C), C9(H9A,H9B,H9C), C11(H11A,H11B,H11C), C12(H12A,H12B,H12C),
 C19(H19A,H19B,H19C), C20(H20A,H20B,H20C), C21(H21A,H21B,H21C)
;
_olex2_submission_special_instructions 'No special instructions were received'
_oxdiff_exptl_absorpt_empirical_details
;
Empirical correction (ABSPACK) includes:
- Absorption correction using spherical harmonics
- Frame scaling
;
_oxdiff_exptl_absorpt_empirical_full_max 2.046
_oxdiff_exptl_absorpt_empirical_full_min 0.741

loop_
_space_group_symop_operation_xyz
'x, y, z'
'-x, -y, -z'

loop_
_atom_site_label
_atom_site_type_symbol
_atom_site_fract_x
_atom_site_fract_y
_atom_site_fract_z
_atom_site_U_iso_or_equiv
_atom_site_adp_type
_atom_site_occupancy
_atom_site_site_symmetry_order
_atom_site_calc_flag
_atom_site_refinement_flags_posn
P1 P 0.84722(5) 0.51293(6) 0.76152(3) 0.03080(15) Uani 1 1 d .
O1 O 0.42826(17) 0.53885(18) 0.78506(8) 0.0430(4) Uani 1 1 d .
O2 O 0.42818(16) 0.77032(17) 0.66725(7) 0.0393(3) Uani 1 1 d .
O3 O 0.49779(16) 0.81578(19) 0.81636(8) 0.0413(4) Uani 1 1 d .
C1 C 0.8691(2) 0.3124(2) 0.79308(10) 0.0295(4) Uani 1 1 d .
C2 C 0.8978(2) 0.2562(2) 0.86583(10) 0.0324(4) Uani 1 1 d .
C3 C 0.9129(3) 0.1073(3) 0.89089(11) 0.0403(5) Uani 1 1 d .
H3 H 0.9312 0.0715 0.9394 0.048 Uiso 1 1 calc R
C4 C 0.9019(3) 0.0092(3) 0.84666(12) 0.0443(5) Uani 1 1 d .
H4 H 0.9158 -0.0937 0.8644 0.053 Uiso 1 1 calc R
C5 C 0.8704(2) 0.0640(3) 0.77644(12) 0.0395(5) Uani 1 1 d .
H5 H 0.8622 -0.0025 0.7460 0.047 Uiso 1 1 calc R
C6 C 0.8502(2) 0.2140(2) 0.74901(10) 0.0326(4) Uani 1 1 d .
C7 C 0.9106(2) 0.3584(3) 0.91674(10) 0.0373(5) Uani 1 1 d .
H7 H 0.9507 0.4310 0.8909 0.045 Uiso 1 1 calc R
C8 C 0.7525(3) 0.4583(3) 0.94050(14) 0.0547(6) Uani 1 1 d .
H8A H 0.6833 0.5193 0.8998 0.082 Uiso 1 1 calc GR
H8B H 0.7624 0.5288 0.9704 0.082 Uiso 1 1 calc GR
H8C H 0.7097 0.3912 0.9666 0.082 Uiso 1 1 calc GR
C9 C 1.0211(3) 0.2714(3) 0.97980(14) 0.0564(7) Uani 1 1 d .
H9A H 0.9792 0.2082 1.0095 0.085 Uiso 1 1 calc GR
H9B H 1.0338 0.3464 1.0062 0.085 Uiso 1 1 calc GR
H9C H 1.1216 0.2037 0.9644 0.085 Uiso 1 1 calc GR
C10 C 0.8049(2) 0.2655(3) 0.67121(10) 0.0340(4) Uani 1 1 d .
H10 H 0.7954 0.3744 0.6593 0.041 Uiso 1 1 calc R
C11 C 0.9256(3) 0.1645(3) 0.62616(12) 0.0464(6) Uani 1 1 d .
H11A H 1.0247 0.1685 0.6356 0.070 Uiso 1 1 calc GR
H11B H 0.8925 0.2031 0.5770 0.070 Uiso 1 1 calc GR
H11C H 0.9373 0.0567 0.6369 0.070 Uiso 1 1 calc GR
C12 C 0.6469(2) 0.2669(3) 0.65474(12) 0.0425(5) Uani 1 1 d .
H12A H 0.6540 0.1606 0.6644 0.064 Uiso 1 1 calc GR
H12B H 0.6158 0.3078 0.6055 0.064 Uiso 1 1 calc GR
H12C H 0.5701 0.3330 0.6837 0.064 Uiso 1 1 calc GR
C13 C 0.9790(2) 0.4902(2) 0.69064(10) 0.0292(4) Uani 1 1 d .
C14 C 1.1272(2) 0.3641(2) 0.69256(10) 0.0314(4) Uani 1 1 d .
C15 C 1.2205(2) 0.3564(2) 0.63605(11) 0.0338(4) Uani 1 1 d .
H15 H 1.3184 0.2703 0.6380 0.041 Uiso 1 1 calc R
C16 C 1.1767(2) 0.4680(3) 0.57759(11) 0.0363(5) Uani 1 1 d .
C17 C 1.0369(2) 0.5968(3) 0.57819(11) 0.0368(5) Uani 1 1 d .
H17 H 1.0065 0.6783 0.5398 0.044 Uiso 1 1 calc R
C18 C 0.9399(2) 0.6103(2) 0.63318(10) 0.0334(4) Uani 1 1 d .
C19 C 1.1924(2) 0.2417(2) 0.75526(11) 0.0364(5) Uani 1 1 d .
H19A H 1.1676 0.2907 0.7975 0.055 Uiso 1 1 calc GR
H19B H 1.3049 0.1884 0.7533 0.055 Uiso 1 1 calc GR
H19C H 1.1474 0.1660 0.7559 0.055 Uiso 1 1 calc GR
C20 C 1.2785(3) 0.4520(3) 0.51657(12) 0.0441(5) Uani 1 1 d .
H20A H 1.3327 0.5193 0.5178 0.066 Uiso 1 1 calc GR
H20B H 1.2146 0.4827 0.4731 0.066 Uiso 1 1 calc GR
H20C H 1.3541 0.3436 0.5193 0.066 Uiso 1 1 calc GR
C21 C 0.7920(2) 0.7550(3) 0.63013(12) 0.0429(5) Uani 1 1 d .
H21A H 0.7039 0.7271 0.6301 0.064 Uiso 1 1 calc GR
H21B H 0.7850 0.8261 0.5876 0.064 Uiso 1 1 calc GR
H21C H 0.7906 0.8062 0.6707 0.064 Uiso 1 1 calc GR
C22 C 0.2615(3) 0.6129(3) 0.78055(14) 0.0502(6) Uani 1 1 d .
H22A H 0.2195 0.5774 0.7433 0.060 Uiso 1 1 calc R
H22B H 0.2237 0.7275 0.7707 0.060 Uiso 1 1 calc R
C23 C 0.2143(3) 0.5639(3) 0.85124(15) 0.0573(7) Uani 1 1 d .
H23A H 0.1251 0.5374 0.8463 0.069 Uiso 1 1 calc R
H23B H 0.1861 0.6481 0.8804 0.069 Uiso 1 1 calc R
C24 C 0.3589(3) 0.4192(3) 0.88356(15) 0.0573(7) Uani 1 1 d .
H24A H 0.4036 0.4410 0.9245 0.069 Uiso 1 1 calc R
H24B H 0.3334 0.3293 0.8978 0.069 Uiso 1 1 calc R
C25 C 0.4692(3) 0.3884(3) 0.82527(13) 0.0457(5) Uani 1 1 d .
H25A H 0.5778 0.3436 0.8440 0.055 Uiso 1 1 calc R
H25B H 0.4557 0.3160 0.7968 0.055 Uiso 1 1 calc R
C26 C 0.3931(3) 0.7027(3) 0.61128(12) 0.0471(6) Uani 1 1 d .
H26A H 0.3380 0.6379 0.6284 0.057 Uiso 1 1 calc R
H26B H 0.4890 0.6370 0.5905 0.057 Uiso 1 1 calc R
C27 C 0.2918(3) 0.8389(4) 0.55868(13) 0.0597(7) Uani 1 1 d .
H27A H 0.1812 0.8709 0.5676 0.072 Uiso 1 1 calc R
H27B H 0.3090 0.8136 0.5107 0.072 Uiso 1 1 calc R
C28 C 0.3435(3) 0.9645(3) 0.56988(13) 0.0578(7) Uani 1 1 d .
H28A H 0.4371 0.9534 0.5446 0.069 Uiso 1 1 calc R
H28B H 0.2607 1.0695 0.5548 0.069 Uiso 1 1 calc R
C29 C 0.3769(3) 0.9351(3) 0.64701(13) 0.0463(5) Uani 1 1 d .
H29A H 0.4583 0.9682 0.6590 0.056 Uiso 1 1 calc R
H29B H 0.2827 0.9932 0.6709 0.056 Uiso 1 1 calc R
C30 C 0.6008(3) 0.8865(3) 0.82935(13) 0.0468(6) Uani 1 1 d .
H30A H 0.5755 0.9831 0.7962 0.056 Uiso 1 1 calc R
H30B H 0.7094 0.8142 0.8245 0.056 Uiso 1 1 calc R
C31 C 0.5771(3) 0.9219(4) 0.90230(15) 0.0646(8) Uani 1 1 d .
H31A H 0.6493 0.8338 0.9358 0.078 Uiso 1 1 calc R
H31B H 0.5921 1.0166 0.9075 0.078 Uiso 1 1 calc R
C32 C 0.4150(4) 0.9464(4) 0.91286(16) 0.0715(8) Uani 1 1 d .
H32A H 0.3433 1.0565 0.8977 0.086 Uiso 1 1 calc R
H32B H 0.4007 0.9174 0.9624 0.086 Uiso 1 1 calc R
C33 C 0.3874(3) 0.8421(3) 0.86878(13) 0.0465(5) Uani 1 1 d .
H33A H 0.4019 0.7424 0.8972 0.056 Uiso 1 1 calc R
H33B H 0.2810 0.8924 0.8473 0.056 Uiso 1 1 calc R
Li1 Li 0.5505(4) 0.6550(4) 0.75290(18) 0.0368(7) Uani 1 1 d .

loop_
_atom_site_aniso_label
_atom_site_aniso_U_11
_atom_site_aniso_U_22
_atom_site_aniso_U_33
_atom_site_aniso_U_23
_atom_site_aniso_U_13
_atom_site_aniso_U_12
P1 0.0257(3) 0.0327(3) 0.0313(3) -0.0023(2) 0.00021(19) -0.0102(2)
O1 0.0338(7) 0.0469(9) 0.0528(9) -0.0081(7) 0.0038(6) -0.0211(7)
O2 0.0375(8) 0.0403(8) 0.0382(8) -0.0069(6) -0.0060(6) -0.0138(6)
O3 0.0362(8) 0.0494(9) 0.0451(8) -0.0178(7) 0.0043(6) -0.0214(7)
C1 0.0185(8) 0.0348(10) 0.0337(10) -0.0016(8) 0.0002(7) -0.0107(8)
C2 0.0255(9) 0.0383(11) 0.0324(10) -0.0001(8) -0.0018(8) -0.0137(8)
C3 0.0427(12) 0.0441(12) 0.0341(11) 0.0036(9) -0.0050(9) -0.0210(10)
C4 0.0457(12) 0.0386(12) 0.0491(13) 0.0052(10) -0.0087(10) -0.0215(10)
C5 0.0373(11) 0.0398(12) 0.0442(12) -0.0043(10) -0.0033(9) -0.0195(9)
C6 0.0241(9) 0.0410(11) 0.0334(10) -0.0041(9) 0.0001(8) -0.0146(8)
C7 0.0411(11) 0.0433(12) 0.0297(10) -0.0004(9) -0.0009(8) -0.0214(10)
C8 0.0498(14) 0.0580(16) 0.0506(14) -0.0174(12) 0.0028(11) -0.0141(12)
C9 0.0589(15) 0.0567(15) 0.0473(14) -0.0103(12) -0.0166(12) -0.0170(12)
C10 0.0301(10) 0.0408(11) 0.0336(10) -0.0061(9) -0.0039(8) -0.0168(9)
C11 0.0339(11) 0.0637(15) 0.0414(12) -0.0125(11) 0.0021(9) -0.0187(11)
C12 0.0312(11) 0.0531(14) 0.0422(12) -0.0078(10) -0.0040(9) -0.0163(10)
C13 0.0241(9) 0.0346(10) 0.0328(10) -0.0034(8) -0.0029(7) -0.0165(8)
C14 0.0256(9) 0.0343(10) 0.0371(11) -0.0066(8) -0.0013(8) -0.0149(8)
C15 0.0248(9) 0.0386(11) 0.0407(11) -0.0085(9) 0.0018(8) -0.0151(8)
C16 0.0299(10) 0.0473(12) 0.0375(11) -0.0071(9) 0.0033(8) -0.0216(9)
C17 0.0336(10) 0.0446(12) 0.0342(10) 0.0037(9) -0.0034(8) -0.0210(9)
C18 0.0258(9) 0.0402(11) 0.0363(10) -0.0014(9) -0.0032(8) -0.0169(8)
C19 0.0258(9) 0.0372(11) 0.0409(11) -0.0039(9) -0.0021(8) -0.0085(8)
C20 0.0372(11) 0.0585(14) 0.0413(12) -0.0092(10) 0.0073(9) -0.0239(11)
C21 0.0349(11) 0.0406(12) 0.0447(12) 0.0067(10) -0.0003(9) -0.0111(9)
C22 0.0307(11) 0.0581(15) 0.0659(16) -0.0145(12) 0.0030(10) -0.0212(11)
C23 0.0428(13) 0.0639(17) 0.0789(18) -0.0274(14) 0.0217(12) -0.0309(12)
C24 0.0583(15) 0.0625(17) 0.0619(16) -0.0157(13) 0.0193(13) -0.0341(13)
C25 0.0411(12) 0.0484(13) 0.0547(14) -0.0120(11) 0.0110(10) -0.0246(10)
C26 0.0484(13) 0.0533(14) 0.0431(12) -0.0174(11) 0.0002(10) -0.0215(11)
C27 0.0591(15) 0.0699(18) 0.0421(13) -0.0137(12) -0.0087(12) -0.0173(13)
C28 0.0595(15) 0.0536(15) 0.0472(14) 0.0027(12) -0.0015(12) -0.0136(12)
C29 0.0421(12) 0.0394(12) 0.0501(13) -0.0073(10) -0.0082(10) -0.0095(10)
C30 0.0381(12) 0.0467(13) 0.0615(15) -0.0206(11) 0.0013(10) -0.0197(10)
C31 0.0694(18) 0.0730(19) 0.0607(16) -0.0237(14) -0.0082(14) -0.0346(15)
C32 0.084(2) 0.086(2) 0.0586(17) -0.0349(16) 0.0201(15) -0.0417(18)
C33 0.0410(12) 0.0495(14) 0.0480(13) -0.0125(11) 0.0062(10) -0.0163(10)
Li1 0.0287(16) 0.0400(19) 0.0423(19) -0.0069(15) 0.0001(14) -0.0147(14)

loop_
_atom_type_symbol
_atom_type_description
_atom_type_scat_dispersion_real
_atom_type_scat_dispersion_imag
_atom_type_scat_source
C C 0.0181 0.0091 'International Tables Vol C Tables 4.2.6.8 and 6.1.1.4'
H H 0.0000 0.0000 'International Tables Vol C Tables 4.2.6.8 and 6.1.1.4'
Li Li 0.0008 0.0003 'International Tables Vol C Tables 4.2.6.8 and 6.1.1.4'
O O 0.0492 0.0322 'International Tables Vol C Tables 4.2.6.8 and 6.1.1.4'
P P 0.2955 0.4335 'International Tables Vol C Tables 4.2.6.8 and 6.1.1.4'

loop_
_geom_angle_atom_site_label_1
_geom_angle_atom_site_label_2
_geom_angle_atom_site_label_3
_geom_angle
C1 P1 Li1 99.42(10)
C13 P1 C1 104.34(9)
C13 P1 Li1 127.65(10)
C22 O1 Li1 121.23(18)
C25 O1 C22 105.63(17)
C25 O1 Li1 132.35(16)
C26 O2 Li1 125.69(17)
C29 O2 C26 109.90(16)
C29 O2 Li1 123.96(16)
C30 O3 Li1 121.58(16)
C33 O3 C30 109.58(16)
C33 O3 Li1 126.31(17)
C2 C1 P1 118.88(15)
C6 C1 P1 123.24(15)
C6 C1 C2 117.78(18)
C1 C2 C7 120.77(18)
C3 C2 C1 120.04(19)
C3 C2 C7 119.19(18)
C2 C3 H3 119.2
C2 C3 C4 121.5(2)
C4 C3 H3 119.2
C3 C4 H4 120.6
C5 C4 C3 118.8(2)
C5 C4 H4 120.6
C4 C5 H5 119.1
C4 C5 C6 121.9(2)
C6 C5 H5 119.1
C1 C6 C10 122.98(18)
C5 C6 C1 119.89(18)
C5 C6 C10 117.13(18)
C2 C7 H7 107.0
C2 C7 C8 110.90(18)
C2 C7 C9 114.86(19)
C8 C7 H7 107.0
C8 C7 C9 109.7(2)
C9 C7 H7 107.0
C7 C8 H8A 109.5
C7 C8 H8B 109.5
C7 C8 H8C 109.5
H8A C8 H8B 109.5
H8A C8 H8C 109.5
H8B C8 H8C 109.5
C7 C9 H9A 109.5
C7 C9 H9B 109.5
C7 C9 H9C 109.5
H9A C9 H9B 109.5
H9A C9 H9C 109.5
H9B C9 H9C 109.5
C6 C10 H10 107.8
C6 C10 C12 110.43(17)
C11 C10 C6 112.49(17)
C11 C10 H10 107.8
C11 C10 C12 110.28(17)
C12 C10 H10 107.8
C10 C11 H11A 109.5
C10 C11 H11B 109.5
C10 C11 H11C 109.5
H11A C11 H11B 109.5
H11A C11 H11C 109.5
H11B C11 H11C 109.5
C10 C12 H12A 109.5
C10 C12 H12B 109.5
C10 C12 H12C 109.5
H12A C12 H12B 109.5
H12A C12 H12C 109.5
H12B C12 H12C 109.5
C14 C13 P1 123.61(15)
C18 C13 P1 119.23(15)
C18 C13 C14 116.89(18)
C13 C14 C19 122.22(18)
C15 C14 C13 119.72(18)
C15 C14 C19 117.97(17)
C14 C15 H15 118.5
C16 C15 C14 123.04(19)
C16 C15 H15 118.5
C15 C16 C17 116.99(19)
C15 C16 C20 121.31(19)
C17 C16 C20 121.7(2)
C16 C17 H17 118.9
C16 C17 C18 122.1(2)
C18 C17 H17 118.9
C13 C18 C21 120.54(18)
C17 C18 C13 120.84(19)
C17 C18 C21 118.62(19)
C14 C19 H19A 109.5
C14 C19 H19B 109.5
C14 C19 H19C 109.5
H19A C19 H19B 109.5
H19A C19 H19C 109.5
H19B C19 H19C 109.5
C16 C20 H20A 109.5
C16 C20 H20B 109.5
C16 C20 H20C 109.5
H20A C20 H20B 109.5
H20A C20 H20C 109.5
H20B C20 H20C 109.5
C18 C21 H21A 109.5
C18 C21 H21B 109.5
C18 C21 H21C 109.5
H21A C21 H21B 109.5
H21A C21 H21C 109.5
H21B C21 H21C 109.5
O1 C22 H22A 110.8
O1 C22 H22B 110.8
O1 C22 C23 105.0(2)
H22A C22 H22B 108.8
C23 C22 H22A 110.8
C23 C22 H22B 110.8
C22 C23 H23A 110.8
C22 C23 H23B 110.8
C22 C23 C24 104.6(2)
H23A C23 H23B 108.9
C24 C23 H23A 110.8
C24 C23 H23B 110.8
C23 C24 H24A 111.0
C23 C24 H24B 111.0
H24A C24 H24B 109.0
C25 C24 C23 103.7(2)
C25 C24 H24A 111.0
C25 C24 H24B 111.0
O1 C25 C24 104.3(2)
O1 C25 H25A 110.9
O1 C25 H25B 110.9
C24 C25 H25A 110.9
C24 C25 H25B 110.9
H25A C25 H25B 108.9
O2 C26 H26A 110.7
O2 C26 H26B 110.7
O2 C26 C27 105.4(2)
H26A C26 H26B 108.8
C27 C26 H26A 110.7
C27 C26 H26B 110.7
C26 C27 H27A 111.2
C26 C27 H27B 111.2
C26 C27 C28 103.1(2)
H27A C27 H27B 109.1
C28 C27 H27A 111.2
C28 C27 H27B 111.2
C27 C28 H28A 111.3
C27 C28 H28B 111.3
H28A C28 H28B 109.2
C29 C28 C27 102.4(2)
C29 C28 H28A 111.3
C29 C28 H28B 111.3
O2 C29 C28 105.95(19)
O2 C29 H29A 110.5
O2 C29 H29B 110.5
C28 C29 H29A 110.5
C28 C29 H29B 110.5
H29A C29 H29B 108.7
O3 C30 H30A 110.6
O3 C30 H30B 110.6
O3 C30 C31 105.8(2)
H30A C30 H30B 108.7
C31 C30 H30A 110.6
C31 C30 H30B 110.6
C30 C31 H31A 111.0
C30 C31 H31B 111.0
H31A C31 H31B 109.0
C32 C31 C30 103.6(2)
C32 C31 H31A 111.0
C32 C31 H31B 111.0
C31 C32 H32A 110.8
C31 C32 H32B 110.8
C31 C32 C33 104.7(2)
H32A C32 H32B 108.9
C33 C32 H32A 110.8
C33 C32 H32B 110.8
O3 C33 C32 106.4(2)
O3 C33 H33A 110.5
O3 C33 H33B 110.5
C32 C33 H33A 110.5
C32 C33 H33B 110.5
H33A C33 H33B 108.6
O1 Li1 P1 119.14(16)
O1 Li1 O3 103.58(17)
O2 Li1 P1 124.15(17)
O2 Li1 O1 98.24(16)
O2 Li1 O3 103.59(17)
O3 Li1 P1 105.65(14)

loop_
_geom_bond_atom_site_label_1
_geom_bond_atom_site_label_2
_geom_bond_distance
P1 C1 1.854(2)
P1 C13 1.832(2)
P1 Li1 2.572(3)
O1 C22 1.444(3)
O1 C25 1.435(3)
O1 Li1 1.963(4)
O2 C26 1.444(3)
O2 C29 1.437(3)
O2 Li1 1.950(4)
O3 C30 1.442(3)
O3 C33 1.430(3)
O3 Li1 1.999(4)
C1 C2 1.428(3)
C1 C6 1.417(3)
C2 C3 1.387(3)
C2 C7 1.519(3)
C3 H3 0.9500
C3 C4 1.388(3)
C4 H4 0.9500
C4 C5 1.381(3)
C5 H5 0.9500
C5 C6 1.391(3)
C6 C10 1.531(3)
C7 H7 1.0000
C7 C8 1.520(3)
C7 C9 1.521(3)
C8 H8A 0.9800
C8 H8B 0.9800
C8 H8C 0.9800
C9 H9A 0.9800
C9 H9B 0.9800
C9 H9C 0.9800
C10 H10 1.0000
C10 C11 1.522(3)
C10 C12 1.535(3)
C11 H11A 0.9800
C11 H11B 0.9800
C11 H11C 0.9800
C12 H12A 0.9800
C12 H12B 0.9800
C12 H12C 0.9800
C13 C14 1.422(3)
C13 C18 1.416(3)
C14 C15 1.399(3)
C14 C19 1.502(3)
C15 H15 0.9500
C15 C16 1.381(3)
C16 C17 1.389(3)
C16 C20 1.511(3)
C17 H17 0.9500
C17 C18 1.393(3)
C18 C21 1.504(3)
C19 H19A 0.9800
C19 H19B 0.9800
C19 H19C 0.9800
C20 H20A 0.9800
C20 H20B 0.9800
C20 H20C 0.9800
C21 H21A 0.9800
C21 H21B 0.9800
C21 H21C 0.9800
C22 H22A 0.9900
C22 H22B 0.9900
C22 C23 1.517(4)
C23 H23A 0.9900
C23 H23B 0.9900
C23 C24 1.548(4)
C24 H24A 0.9900
C24 H24B 0.9900
C24 C25 1.515(4)
C25 H25A 0.9900
C25 H25B 0.9900
C26 H26A 0.9900
C26 H26B 0.9900
C26 C27 1.509(4)
C27 H27A 0.9900
C27 H27B 0.9900
C27 C28 1.513(4)
C28 H28A 0.9900
C28 H28B 0.9900
C28 C29 1.498(4)
C29 H29A 0.9900
C29 H29B 0.9900
C30 H30A 0.9900
C30 H30B 0.9900
C30 C31 1.496(4)
C31 H31A 0.9900
C31 H31B 0.9900
C31 C32 1.481(4)
C32 H32A 0.9900
C32 H32B 0.9900
C32 C33 1.498(4)
C33 H33A 0.9900
C33 H33B 0.9900

loop_
_geom_torsion_atom_site_label_1
_geom_torsion_atom_site_label_2
_geom_torsion_atom_site_label_3
_geom_torsion_atom_site_label_4
_geom_torsion
P1 C1 C2 C3 179.26(15)
P1 C1 C2 C7 -0.1(2)
P1 C1 C6 C5 179.23(15)
P1 C1 C6 C10 -1.9(3)
P1 C13 C14 C15 -179.81(14)
P1 C13 C14 C19 -3.2(3)
P1 C13 C18 C17 -179.71(15)
P1 C13 C18 C21 -0.1(3)
O1 C22 C23 C24 -18.6(3)
O2 C26 C27 C28 28.5(3)
O3 C30 C31 C32 -28.5(3)
C1 P1 C13 C14 -39.06(17)
C1 P1 C13 C18 147.12(15)
C1 C2 C3 C4 0.5(3)
C1 C2 C7 C8 87.2(2)
C1 C2 C7 C9 -147.8(2)
C1 C6 C10 C11 120.2(2)
C1 C6 C10 C12 -116.1(2)
C2 C1 C6 C5 -4.4(3)
C2 C1 C6 C10 174.43(17)
C2 C3 C4 C5 -2.1(3)
C3 C2 C7 C8 -92.1(2)
C3 C2 C7 C9 32.9(3)
C3 C4 C5 C6 0.3(3)
C4 C5 C6 C1 3.0(3)
C4 C5 C6 C10 -175.93(19)
C5 C6 C10 C11 -60.9(2)
C5 C6 C10 C12 62.8(2)
C6 C1 C2 C3 2.7(3)
C6 C1 C2 C7 -176.62(17)
C7 C2 C3 C4 179.8(2)
C13 P1 C1 C2 129.55(14)
C13 P1 C1 C6 -54.13(17)
C13 C14 C15 C16 1.1(3)
C14 C13 C18 C17 6.1(3)
C14 C13 C18 C21 -174.29(18)
C14 C15 C16 C17 3.7(3)
C14 C15 C16 C20 -177.67(19)
C15 C16 C17 C18 -3.5(3)
C16 C17 C18 C13 -1.4(3)
C16 C17 C18 C21 178.92(19)
C18 C13 C14 C15 -5.8(3)
C18 C13 C14 C19 170.72(18)
C19 C14 C15 C16 -175.66(18)
C20 C16 C17 C18 177.85(19)
C22 O1 C25 C24 -42.0(2)
C22 C23 C24 C25 -6.0(3)
C23 C24 C25 O1 28.6(2)
C25 O1 C22 C23 37.9(2)
C26 O2 C29 C28 -13.8(3)
C26 C27 C28 C29 -36.1(3)
C27 C28 C29 O2 31.1(3)
C29 O2 C26 C27 -9.4(3)
C30 O3 C33 C32 5.1(3)
C30 C31 C32 C33 31.3(3)
C31 C32 C33 O3 -23.0(3)
C33 O3 C30 C31 14.7(3)
Li1 P1 C1 C2 -97.50(16)
Li1 P1 C1 C6 78.83(17)
Li1 P1 C13 C14 -153.29(16)
Li1 P1 C13 C18 32.9(2)
Li1 O1 C22 C23 -133.0(2)
Li1 O1 C25 C24 127.6(2)
Li1 O2 C26 C27 178.1(2)
Li1 O2 C29 C28 158.8(2)
Li1 O3 C30 C31 -148.3(2)
Li1 O3 C33 C32 167.1(2)
